data_9005651
loop_
_publ_author_name
'Bosi, F.'
'Lucchesi, S.'

_publ_section_title
;
 Crystal chemistry of the schorl-dravite series
 Note: Tourmaline TM112a
;
_journal_name_full 'European Journal of Mineralogy'
_journal_page_first 335
_journal_page_last 344
_journal_paper_doi 10.1127/0935-1221/2004/0016-0335
_journal_volume 16
_journal_year 2004
_chemical_compound_source 'Haddam, Connecticut, U.S.A.'
_chemical_formula_sum
;Al6.198 B3 Ca0.257 Cr0.009 F0.126 Fe0.834 H0.47 K0.002 Mg2.013 Mn0.003
 Na0.558 O30.874 Si5.856 Ti0.054 V0.009 Zn0.009
;
_chemical_name_mineral Hydroxy-dravite
_space_group_IT_number 160
_symmetry_space_group_name_Hall 'R 3 -2"'
_symmetry_space_group_name_H-M 'R 3 m :H'
_cell_angle_alpha 90
_cell_angle_beta 90
_cell_angle_gamma 120
_cell_formula_units_Z 3
_cell_length_a 15.9633
_cell_length_b 15.9633
_cell_length_c 7.1942
_cell_volume 1587.664
_database_code_amcsd 0007042
_exptl_crystal_density_diffrn 3.087
_cod_original_sg_symbol_H-M 'R 3 m'
_cod_original_formula_sum
;Na.558 Ca.257 K.002 Mg2.013 Al6.198 Fe.834 Ti.054 Zn.009 V.009 Cr.009 Mn.003
 Si5.856 B3 O30.874 F.126 H.47
;
_cod_database_code 9005651

loop_
_space_group_symop_operation_xyz
x,y,z
2/3+x,1/3+y,1/3+z
1/3+x,2/3+y,2/3+z
x,x-y,z
2/3+x,1/3+x-y,1/3+z
1/3+x,2/3+x-y,2/3+z
-y,-x,z
2/3-y,1/3-x,1/3+z
1/3-y,2/3-x,2/3+z
-x+y,y,z
2/3-x+y,1/3+y,1/3+z
1/3-x+y,2/3+y,2/3+z
-y,x-y,z
2/3-y,1/3+x-y,1/3+z
1/3-y,2/3+x-y,2/3+z
-x+y,-x,z
2/3-x+y,1/3-x,1/3+z
1/3-x+y,2/3-x,2/3+z

loop_
_atom_site_label
_atom_site_fract_x
_atom_site_fract_y
_atom_site_fract_z
_atom_site_occupancy
_atom_site_type_symbol
_atom_site_attached_hydrogens
NaX 0.00000 0.00000 0.22916 0.55800 Na 0
CaX 0.00000 0.00000 0.22916 0.25700 Ca 0
KX 0.00000 0.00000 0.22916 0.00200 K 0
MgY 0.12444 0.06222 0.63271 0.43300 Mg 0
AlY 0.12444 0.06222 0.63271 0.29200 Al 0
Fe2+Y 0.12444 0.06222 0.63271 0.15000 Fe 0
Fe3+Y 0.12444 0.06222 0.63271 0.09400 Fe 0
Ti4+Y 0.12444 0.06222 0.63271 0.01800 Ti 0
ZnY 0.12444 0.06222 0.63271 0.00300 Zn 0
V3+Y 0.12444 0.06222 0.63271 0.00300 V 0
Cr3+Y 0.12444 0.06222 0.63271 0.00300 Cr 0
Mn2+Y 0.12444 0.06222 0.63271 0.00100 Mn 0
AlZ 0.29813 0.26169 0.61180 0.86300 Al 0
MgZ 0.29813 0.26169 0.61180 0.11900 Mg 0
Fe3+Z 0.29813 0.26169 0.61180 0.01700 Fe 0
SiT 0.19192 0.19005 0.00000 0.97600 Si 0
AlT 0.19192 0.19005 0.00000 0.02400 Al 0
B 0.10987 0.21974 0.45418 1.00000 B 0
O-H1W 0.00000 0.00000 0.77627 0.47000 O 1
O1W 0.00000 0.00000 0.77627 0.40400 O 0
F1W 0.00000 0.00000 0.77627 0.12600 F 0
O2 0.06094 0.12188 0.48253 1.00000 O 0
O3V 0.26636 0.13318 0.51132 1.00000 O 0
O4 0.09273 0.18546 0.07058 1.00000 O 0
O5 0.18376 0.09188 0.09213 1.00000 O 0
O6 0.19629 0.18643 0.77720 1.00000 O 0
O7 0.28517 0.28494 0.08007 1.00000 O 0
O8 0.20950 0.27022 0.44133 1.00000 O 0

loop_
_cod_changelog_entry_id
_cod_changelog_entry_author
_cod_changelog_entry_date
_cod_changelog_entry_text
1
;cod-tools version 3.8.0
Id: cif_guess_AMCSD_atom_types 9581 2023-05-17 12:35:41Z saulius
;
2023-05-23T09:18:22+03:00
;Derived atom types and hydrogen counts
from atom names that follow the AMCSD naming convention
(Wat == water, O-H == hydroxyl).
;

loop_
_cod_related_entry_id
_cod_related_entry_database
_cod_related_entry_code
1 AMCSD 0007042
